data_7117680
loop_
_publ_author_name
'Santosh J. Gharpure'
'V. Prasath'
'Vinod Kumar'

_publ_section_title
;
 Stereoselective synthesis of 2,3-disubstituted indoline, pyrrolidine and
 cyclic ether-fused 1,2-dihydroquinoline derivatives using alkyne iminium
 ion cyclization of vinylogous carbamates: switch of regioselectivity
 using an internal hydroxy group as a nucleophile
;
_journal_name_full Chem.Commun.
_journal_page_first 13623
_journal_paper_doi 10.1039/C5cc05292K
_journal_volume 51
_journal_year 2015
_chemical_absolute_configuration ad
_chemical_formula_moiety 'C23 H27 N O5 S'
_chemical_formula_sum 'C23 H27 N O5 S'
_chemical_formula_weight 429.53
_space_group_IT_number 19
_symmetry_cell_setting orthorhombic
_symmetry_Int_Tables_number 19
_symmetry_space_group_name_Hall 'P 2ac 2ab'
_symmetry_space_group_name_H-M 'P 21 21 21'
_atom_sites_solution_hydrogens geom
_atom_sites_solution_primary direct
_atom_sites_solution_secondary difmap
_audit_update_record
;
2015-06-25 deposited with the CCDC.
2015-07-20 downloaded from the CCDC.
;
_cell_angle_alpha 90.0000
_cell_angle_beta 90.0000
_cell_angle_gamma 90.0000
_cell_formula_units_Z 4
_cell_length_a 7.466(8)
_cell_length_b 13.997(9)
_cell_length_c 20.362(12)
_cell_measurement_reflns_used 1801
_cell_measurement_temperature 100
_cell_measurement_theta_max 68.20
_cell_measurement_theta_min 6.50
_cell_volume 2128(3)
_computing_cell_refinement 'CrystalClear-SM Expert 2.1 b28'
_computing_data_collection 'CrystalClear-SM Expert 2.1 b28 (Rigaku, 2013)'
_computing_data_reduction 'CrystalClear-SM Expert 2.1 b28'
_computing_molecular_graphics 'CrystalStructure 4.0'
_computing_publication_material 'CrystalStructure 4.0 (Rigaku, 2010)'
_computing_structure_refinement 'SHELXL97 (Sheldrick, 2008)'
_computing_structure_solution 'SHELXS97 (Sheldrick, 2008)'
_diffrn_ambient_temperature 100
_diffrn_detector_area_resol_mean 7.111
_diffrn_measured_fraction_theta_full 0.989
_diffrn_measured_fraction_theta_max 0.989
_diffrn_measurement_device_type 'Rigaku Saturn724'
_diffrn_measurement_method \w
_diffrn_radiation_type 'Cu K\a'
_diffrn_radiation_wavelength 1.54190
_diffrn_reflns_av_R_equivalents 0.0504
_diffrn_reflns_limit_h_max 8
_diffrn_reflns_limit_h_min -6
_diffrn_reflns_limit_k_max 16
_diffrn_reflns_limit_k_min -16
_diffrn_reflns_limit_l_max 24
_diffrn_reflns_limit_l_min -24
_diffrn_reflns_number 10380
_diffrn_reflns_theta_full 68.18
_diffrn_reflns_theta_max 68.18
_diffrn_standards_interval_count .
_diffrn_standards_number 0
_exptl_absorpt_coefficient_mu 1.646
_exptl_absorpt_correction_T_max 0.936
_exptl_absorpt_correction_T_min 0.713
_exptl_absorpt_correction_type numerical
_exptl_absorpt_process_details 'NUMABS (Rigaku, 1999)'
_exptl_crystal_colour colorless
_exptl_crystal_density_diffrn 1.341
_exptl_crystal_density_method 'not measured'
_exptl_crystal_description prism
_exptl_crystal_F_000 912.00
_exptl_crystal_size_max 0.380
_exptl_crystal_size_mid 0.280
_exptl_crystal_size_min 0.040
_refine_diff_density_max 0.310
_refine_diff_density_min -0.330
_refine_ls_abs_structure_details 'Flack, H. D. (1983), Acta Cryst. A39, 876-881.  1577 Friedel Pairs'
_refine_ls_abs_structure_Flack 0.02(3)
_refine_ls_extinction_method none
_refine_ls_goodness_of_fit_ref 1.119
_refine_ls_hydrogen_treatment constr
_refine_ls_number_parameters 271
_refine_ls_number_reflns 3788
_refine_ls_number_restraints 0
_refine_ls_R_factor_gt 0.0351
_refine_ls_shift/su_max 0.008
_refine_ls_structure_factor_coef Fsqd
_refine_ls_weighting_details 'w = 1/[\s^2^(Fo^2^)+(0.0660P)^2^+0.1685P] where P=(Fo^2^+2Fc^2^)/3'
_refine_ls_weighting_scheme calc
_refine_ls_wR_factor_ref 0.1143
_reflns_number_gt 3359
_reflns_number_total 3788
_reflns_threshold_expression F^2^>2.0\s(F^2^)
_cod_data_source_file c5cc05292k2.cif
_cod_data_source_block SJG-vps-me-pyrlolidine-tos
_cod_database_code 7117680

loop_
_symmetry_equiv_pos_site_id
_symmetry_equiv_pos_as_xyz
1 +X,+Y,+Z
2 1/2+X,1/2-Y,-Z
3 -X,1/2+Y,1/2-Z
4 1/2-X,-Y,1/2+Z

loop_
_atom_site_label
_atom_site_type_symbol
_atom_site_fract_x
_atom_site_fract_y
_atom_site_fract_z
_atom_site_U_iso_or_equiv
_atom_site_adp_type
_atom_site_occupancy
_atom_site_symmetry_multiplicity
_atom_site_calc_flag
_atom_site_refinement_flags
_atom_site_disorder_assembly
_atom_site_disorder_group
S1 S 0.48909(9) 0.47739(4) 0.30016(3) 0.02203(17) Uani 1.0 4 d . . .
O2 O -0.0016(3) 0.72027(14) 0.23572(8) 0.0289(5) Uani 1.0 4 d . . .
O3 O 0.2576(3) 0.54752(13) 0.10793(9) 0.0274(5) Uani 1.0 4 d . . .
O4 O 0.0703(3) 0.80060(13) 0.32736(9) 0.0238(5) Uani 1.0 4 d . . .
O5 O 0.3095(3) 0.46035(15) 0.32133(10) 0.0307(5) Uani 1.0 4 d . . .
O6 O 0.5960(3) 0.40013(13) 0.27637(10) 0.0309(5) Uani 1.0 4 d . . .
N16 N 0.4787(3) 0.55821(15) 0.24396(10) 0.0202(5) Uani 1.0 4 d . . .
C7 C 0.3813(4) 0.6233(2) -0.01132(13) 0.0243(6) Uani 1.0 4 d . . .
C8 C 0.3736(4) 0.67599(19) 0.04689(12) 0.0189(6) Uani 1.0 4 d . . .
C9 C 0.3724(4) 0.67557(18) 0.17299(12) 0.0152(5) Uani 1.0 4 d . . .
C10 C 0.3194(4) 0.61883(19) 0.23356(12) 0.0172(6) Uani 1.0 4 d . . .
C11 C 0.4147(4) 0.6676(3) -0.07076(13) 0.0251(6) Uani 1.0 4 d . . .
C12 C 0.3281(4) 0.62622(18) 0.10912(13) 0.0189(6) Uani 1.0 4 d . . .
C13 C -0.0919(4) 0.8580(2) 0.31999(15) 0.0273(7) Uani 1.0 4 d . . .
C14 C 0.4352(4) 0.8184(2) -0.01596(13) 0.0263(7) Uani 1.0 4 d . . .
C15 C 0.4015(4) 0.77500(19) 0.04340(12) 0.0217(6) Uani 1.0 4 d . . .
C17 C 0.5188(5) 0.5568(2) 0.42285(13) 0.0309(7) Uani 1.0 4 d . . .
C18 C 0.6101(4) 0.5248(2) 0.36700(13) 0.0233(6) Uani 1.0 4 d . . .
C19 C 0.2736(4) 0.6840(2) 0.29130(12) 0.0222(6) Uani 1.0 4 d . . .
C20 C 0.1016(4) 0.73544(18) 0.28083(12) 0.0199(6) Uani 1.0 4 d . . .
C21 C -0.2518(4) 0.8100(3) 0.35001(14) 0.0283(7) Uani 1.0 4 d . . .
C22 C 0.7954(4) 0.5304(3) 0.36398(14) 0.0299(7) Uani 1.0 4 d . . .
C23 C 0.8004(6) 0.6051(3) 0.47141(16) 0.0424(9) Uani 1.0 4 d . . .
C24 C 0.6427(4) 0.59331(19) 0.20994(14) 0.0218(6) Uani 1.0 4 d . . .
C25 C 0.5775(4) 0.68935(19) 0.18164(12) 0.0186(6) Uani 1.0 4 d . . .
C26 C 0.4427(4) 0.7647(3) -0.07296(13) 0.0254(6) Uani 1.0 4 d . . .
C27 C 0.8886(5) 0.5712(3) 0.41551(17) 0.0409(9) Uani 1.0 4 d . . .
C28 C 0.7071(5) 0.5256(2) 0.15724(15) 0.0315(7) Uani 1.0 4 d . . .
C29 C 0.6159(6) 0.5957(3) 0.47416(16) 0.0386(8) Uani 1.0 4 d . . .
C30 C 0.9050(8) 0.6491(3) 0.5268(2) 0.0652(14) Uani 1.0 4 d . . .
H7 H 0.3634 0.5561 -0.0100 0.0292 Uiso 1.0 4 calc R . .
H9 H 0.3120 0.7393 0.1742 0.0182 Uiso 1.0 4 calc R . .
H10 H 0.2139 0.5776 0.2231 0.0207 Uiso 1.0 4 calc R . .
H11 H 0.4182 0.6310 -0.1100 0.0301 Uiso 1.0 4 calc R . .
H13A H -0.1148 0.8692 0.2727 0.0327 Uiso 1.0 4 calc R . .
H13B H -0.0737 0.9209 0.3412 0.0327 Uiso 1.0 4 calc R . .
H14 H 0.4535 0.8855 -0.0178 0.0316 Uiso 1.0 4 calc R . .
H15 H 0.3971 0.8124 0.0823 0.0260 Uiso 1.0 4 calc R . .
H17 H 0.3920 0.5519 0.4255 0.0371 Uiso 1.0 4 calc R . .
H19A H 0.2651 0.6452 0.3319 0.0267 Uiso 1.0 4 calc R . .
H19B H 0.3710 0.7311 0.2974 0.0267 Uiso 1.0 4 calc R . .
H21A H -0.3579 0.8502 0.3438 0.0340 Uiso 1.0 4 calc R . .
H21B H -0.2309 0.8004 0.3971 0.0340 Uiso 1.0 4 calc R . .
H21C H -0.2710 0.7480 0.3288 0.0340 Uiso 1.0 4 calc R . .
H22 H 0.8577 0.5064 0.3268 0.0358 Uiso 1.0 4 calc R . .
H24 H 0.7402 0.6046 0.2427 0.0261 Uiso 1.0 4 calc R . .
H25A H 0.6357 0.7029 0.1390 0.0223 Uiso 1.0 4 calc R . .
H25B H 0.6034 0.7424 0.2123 0.0223 Uiso 1.0 4 calc R . .
H26 H 0.4673 0.7950 -0.1137 0.0305 Uiso 1.0 4 calc R . .
H27 H 1.0153 0.5763 0.4129 0.0490 Uiso 1.0 4 calc R . .
H28A H 0.7469 0.4657 0.1775 0.0378 Uiso 1.0 4 calc R . .
H28B H 0.8073 0.5547 0.1334 0.0378 Uiso 1.0 4 calc R . .
H28C H 0.6091 0.5123 0.1266 0.0378 Uiso 1.0 4 calc R . .
H29 H 0.5543 0.6166 0.5124 0.0463 Uiso 1.0 4 calc R . .
H30A H 0.8226 0.6685 0.5618 0.0782 Uiso 1.0 4 calc R . .
H30B H 0.9699 0.7053 0.5106 0.0782 Uiso 1.0 4 calc R . .
H30C H 0.9906 0.6023 0.5440 0.0782 Uiso 1.0 4 calc R . .

loop_
_atom_site_aniso_label
_atom_site_aniso_U_11
_atom_site_aniso_U_22
_atom_site_aniso_U_33
_atom_site_aniso_U_12
_atom_site_aniso_U_13
_atom_site_aniso_U_23
S1 0.0279(4) 0.0156(3) 0.0226(3) -0.0026(3) -0.0023(3) 0.0036(3)
O2 0.0233(9) 0.0416(12) 0.0220(9) 0.0047(10) -0.0022(10) -0.0041(9)
O3 0.0359(11) 0.0216(10) 0.0246(9) -0.0103(9) 0.0025(9) 0.0009(9)
O4 0.0196(9) 0.0220(10) 0.0297(10) 0.0015(8) -0.0004(8) -0.0040(9)
O5 0.0306(11) 0.0298(11) 0.0317(10) -0.0127(9) -0.0024(9) 0.0123(10)
O6 0.0459(13) 0.0161(9) 0.0309(11) 0.0031(9) -0.0029(10) 0.0023(9)
N16 0.0204(11) 0.0180(10) 0.0222(10) 0.0017(10) 0.0032(10) 0.0027(9)
C7 0.0253(14) 0.0232(14) 0.0245(14) -0.0012(12) -0.0040(12) -0.0089(12)
C8 0.0167(12) 0.0229(13) 0.0170(12) 0.0015(11) -0.0042(10) -0.0016(11)
C9 0.0149(12) 0.0122(11) 0.0185(12) 0.0008(10) -0.0025(10) 0.0007(11)
C10 0.0137(12) 0.0179(12) 0.0201(12) -0.0051(11) 0.0017(10) -0.0008(11)
C11 0.0207(13) 0.0363(16) 0.0183(13) 0.0031(13) 0.0007(11) -0.0095(12)
C12 0.0185(13) 0.0165(13) 0.0216(13) 0.0007(11) 0.0017(10) 0.0004(11)
C13 0.0220(13) 0.0212(13) 0.0386(16) 0.0090(12) 0.0052(13) -0.0001(13)
C14 0.0311(16) 0.0235(14) 0.0244(14) 0.0024(12) -0.0023(12) 0.0034(12)
C15 0.0264(14) 0.0197(13) 0.0190(13) 0.0019(12) 0.0010(11) -0.0036(11)
C17 0.0406(17) 0.0277(15) 0.0246(13) 0.0042(15) -0.0005(14) 0.0050(12)
C18 0.0276(14) 0.0192(13) 0.0232(13) -0.0062(13) -0.0075(11) 0.0066(12)
C19 0.0227(13) 0.0261(14) 0.0179(13) -0.0001(11) 0.0009(11) 0.0020(12)
C20 0.0215(13) 0.0203(13) 0.0179(12) -0.0020(11) 0.0067(11) 0.0006(11)
C21 0.0276(15) 0.0286(15) 0.0288(14) 0.0061(13) 0.0024(12) -0.0043(13)
C22 0.0277(14) 0.0316(16) 0.0303(15) 0.0032(14) -0.0037(12) 0.0131(14)
C23 0.070(3) 0.0240(15) 0.0332(17) -0.0135(17) -0.0261(17) 0.0119(15)
C24 0.0164(12) 0.0210(13) 0.0280(15) 0.0010(10) 0.0017(11) 0.0083(12)
C25 0.0205(13) 0.0166(12) 0.0187(12) -0.0017(10) 0.0020(10) 0.0027(11)
C26 0.0195(14) 0.0380(16) 0.0187(13) -0.0020(12) -0.0017(10) 0.0044(12)
C27 0.0389(18) 0.0391(18) 0.0447(19) -0.0162(16) -0.0231(16) 0.0201(16)
C28 0.0366(16) 0.0207(14) 0.0372(16) 0.0090(14) 0.0083(14) 0.0050(14)
C29 0.063(3) 0.0264(16) 0.0263(15) 0.0046(17) -0.0049(16) 0.0052(14)
C30 0.105(4) 0.040(2) 0.051(3) -0.029(3) -0.038(3) 0.0122(19)

loop_
_atom_type_symbol
_atom_type_description
_atom_type_scat_dispersion_real
_atom_type_scat_dispersion_imag
_atom_type_scat_source
C C 0.0181 0.0091
;
International Tables for Crystallography
(1992, Vol. C, Tables 4.2.6.8 and 6.1.1.4)
;
H H 0.0000 0.0000
;
International Tables for Crystallography
(1992, Vol. C, Table 6.1.1.4)
;
N N 0.0311 0.0180
;
International Tables for Crystallography
(1992, Vol. C, Tables 4.2.6.8 and 6.1.1.4)
;
O O 0.0492 0.0322
;
International Tables for Crystallography
(1992, Vol. C, Tables 4.2.6.8 and 6.1.1.4)
;
S S 0.3331 0.5567
;
International Tables for Crystallography
(1992, Vol. C, Tables 4.2.6.8 and 6.1.1.4)
;

loop_
_geom_angle_atom_site_label_1
_geom_angle_atom_site_label_2
_geom_angle_atom_site_label_3
_geom_angle
_geom_angle_publ_flag
_geom_angle_site_symmetry_1
_geom_angle_site_symmetry_2
_geom_angle_site_symmetry_3
O5 S1 O6 120.02(14) yes . . .
O5 S1 N16 106.63(13) yes . . .
O5 S1 C18 108.11(14) yes . . .
O6 S1 N16 108.52(13) yes . . .
O6 S1 C18 105.08(14) yes . . .
N16 S1 C18 108.01(13) yes . . .
C13 O4 C20 116.6(2) yes . . .
S1 N16 C10 122.99(18) yes . . .
S1 N16 C24 121.46(18) yes . . .
C10 N16 C24 113.9(2) yes . . .
C8 C7 C11 120.9(3) yes . . .
C7 C8 C12 119.0(3) yes . . .
C7 C8 C15 118.2(3) yes . . .
C12 C8 C15 122.7(3) yes . . .
C10 C9 C12 113.8(3) yes . . .
C10 C9 C25 103.3(2) yes . . .
C12 C9 C25 111.7(2) yes . . .
N16 C10 C9 102.0(2) yes . . .
N16 C10 C19 114.4(2) yes . . .
C9 C10 C19 111.8(3) yes . . .
C7 C11 C26 119.9(3) yes . . .
O3 C12 C8 120.3(3) yes . . .
O3 C12 C9 121.6(3) yes . . .
C8 C12 C9 118.1(3) yes . . .
O4 C13 C21 111.8(3) yes . . .
C15 C14 C26 120.3(3) yes . . .
C8 C15 C14 120.5(3) yes . . .
C18 C17 C29 119.0(4) yes . . .
S1 C18 C17 119.9(3) yes . . .
S1 C18 C22 119.9(3) yes . . .
C17 C18 C22 120.2(3) yes . . .
C10 C19 C20 111.9(2) yes . . .
O2 C20 O4 122.9(3) yes . . .
O2 C20 C19 124.7(3) yes . . .
O4 C20 C19 112.3(2) yes . . .
C18 C22 C27 119.5(3) yes . . .
C27 C23 C29 118.0(4) yes . . .
C27 C23 C30 120.3(4) yes . . .
C29 C23 C30 121.7(4) yes . . .
N16 C24 C25 101.6(2) yes . . .
N16 C24 C28 112.6(3) yes . . .
C25 C24 C28 112.5(3) yes . . .
C9 C25 C24 104.2(2) yes . . .
C11 C26 C14 120.2(3) yes . . .
C22 C27 C23 121.4(4) yes . . .
C17 C29 C23 121.9(4) yes . . .

loop_
_geom_bond_atom_site_label_1
_geom_bond_atom_site_label_2
_geom_bond_distance
_geom_bond_publ_flag
_geom_bond_site_symmetry_1
_geom_bond_site_symmetry_2
S1 O5 1.429(3) yes . .
S1 O6 1.429(3) yes . .
S1 N16 1.611(3) yes . .
S1 C18 1.763(3) yes . .
O2 C20 1.217(4) yes . .
O3 C12 1.221(4) yes . .
O4 C13 1.461(4) yes . .
O4 C20 1.336(4) yes . .
N16 C10 1.476(4) yes . .
N16 C24 1.490(4) yes . .
C7 C8 1.397(4) yes . .
C7 C11 1.382(4) yes . .
C8 C12 1.485(4) yes . .
C8 C15 1.403(4) yes . .
C9 C10 1.519(4) yes . .
C9 C12 1.509(4) yes . .
C9 C25 1.554(4) yes . .
C10 C19 1.527(4) yes . .
C11 C26 1.376(5) yes . .
C13 C21 1.500(5) yes . .
C14 C15 1.376(4) yes . .
C14 C26 1.384(4) yes . .
C17 C18 1.400(4) yes . .
C17 C29 1.384(5) yes . .
C18 C22 1.387(5) yes . .
C19 C20 1.488(4) yes . .
C22 C27 1.383(5) yes . .
C23 C27 1.398(5) yes . .
C23 C29 1.384(6) yes . .
C23 C30 1.504(6) yes . .
C24 C25 1.541(4) yes . .
C24 C28 1.511(5) yes . .
